data_7214717
loop_
_publ_author_name
'Mirzaei, M.'
'Eshtiagh-Hosseini, H.'
'Chahkandi, M.'
'Alfi, N.'
'Shokrollahi, A.'
'Shokrollahi, N.'
'Janiak, A.'

_publ_section_title
;
 Comprehensive studies of non-covalent interactions within four new Cu(ii)
 supramolecules
;
_journal_issue 24
_journal_name_full CrystEngComm
_journal_page_first 8468
_journal_paper_doi 10.1039/c2ce26442k
_journal_volume 14
_journal_year 2012
_chemical_formula_moiety 'C8 H7 Cu1 N3 O4'
_chemical_formula_sum 'C8 H7 Cu N3 O4'
_chemical_formula_weight 272.70
_chemical_name_systematic ' ?'
_space_group_IT_number 14
_symmetry_cell_setting monoclinic
_symmetry_space_group_name_Hall '-P 2ybc'
_symmetry_space_group_name_H-M 'P 1 21/c 1'
_atom_type_scat_source 'International Tables for Crystallography (Vol C)'
_cell_angle_alpha 90.00
_cell_angle_beta 95.832(5)
_cell_angle_gamma 90.00
_cell_formula_units_Z 4
_cell_length_a 10.0366(7)
_cell_length_b 9.1255(7)
_cell_length_c 10.2985(7)
_cell_measurement_reflns_used 8172
_cell_measurement_temperature 150(2)
_cell_measurement_theta_max 66
_cell_measurement_theta_min 6
_cell_volume 938.35(12)
_computing_cell_refinement 'DENZO/SCALEPACK (Otwinowski & Minor, 1996)'
_computing_data_collection 'CrystalClear(Rigaku, 2001)'
_computing_data_reduction 'DENZO/SCALEPACK (Otwinowski & Minor, 1996)'
_computing_molecular_graphics
;
ORTEP (Johnson, 1976)
PLATON (Spek, 1997)
;
_computing_publication_material 'SHELX97(Sheldrick, 2008) and local programs'
_computing_structure_refinement 'SHELX97 (Sheldrick, 2008)'
_computing_structure_solution
;
Direct methods (Charge Flipping, Oszlanyi and Suto, 2004 in PLATON, Spek, 1997)
;
_diffrn_ambient_temperature 150(2)
_diffrn_measured_fraction_theta_full 0.9970
_diffrn_measured_fraction_theta_max 0.9970
_diffrn_measurement_details
;
Data were collected on a Rigaku Rapid which has a quarter
chi circle and a 200 degree curved image plate at a fixed
distance of 127.4mm. Strategy was optimized using the
CrystalClear software. The completeness is the best
that can be obtained with this geometry.
Also the use of HKL2000/SCALEPACK lowers the number
of observed data as inconsistent equivalents are removed
from the data set and not included in the collected total
;
_diffrn_measurement_device_type Rigaku_Rapid_II
_diffrn_measurement_method \w
_diffrn_radiation_monochromator 'confocal optics'
_diffrn_radiation_type CU-K\a
_diffrn_radiation_wavelength 1.54184
_diffrn_reflns_av_R_equivalents 0.0386
_diffrn_reflns_av_sigmaI/netI 0.0303
_diffrn_reflns_limit_h_max 11
_diffrn_reflns_limit_h_min -9
_diffrn_reflns_limit_k_max 10
_diffrn_reflns_limit_k_min -10
_diffrn_reflns_limit_l_max 12
_diffrn_reflns_limit_l_min -11
_diffrn_reflns_number 7331
_diffrn_reflns_theta_full 66.6
_diffrn_reflns_theta_max 66.64
_diffrn_reflns_theta_min 6.57
_diffrn_standards_number 0
_exptl_absorpt_coefficient_mu 3.319
_exptl_absorpt_correction_T_max 0.6284
_exptl_absorpt_correction_T_min 0.4867
_exptl_absorpt_correction_type multi-scan
_exptl_absorpt_process_details 'SCALEPACK (Otwinowski & Minor, 1997)'
_exptl_crystal_colour green
_exptl_crystal_density_diffrn 1.930
_exptl_crystal_density_method 'not measured'
_exptl_crystal_description plate
_exptl_crystal_F_000 548
_exptl_crystal_size_max 0.22
_exptl_crystal_size_mid 0.20
_exptl_crystal_size_min 0.14
_refine_diff_density_max 0.32
_refine_diff_density_min -0.59
_refine_ls_extinction_method none
_refine_ls_goodness_of_fit_ref 1.068
_refine_ls_hydrogen_treatment mixed
_refine_ls_matrix_type full
_refine_ls_number_parameters 153
_refine_ls_number_reflns 1650
_refine_ls_number_restraints 0
_refine_ls_R_factor_all 0.033
_refine_ls_R_factor_gt 0.031
_refine_ls_shift/su_max 0.000
_refine_ls_structure_factor_coef Fsqd
_refine_ls_weighting_details 'w=1/[\s^2^(Fo^2^)+(0.0479P)^2^+0.8705P] where P=(Fo^2^+2Fc^2^)/3'
_refine_ls_weighting_scheme calc
_refine_ls_wR_factor_gt 0.083
_refine_ls_wR_factor_ref 0.084
_reflns_number_gt 1534
_reflns_number_total 1650
_reflns_threshold_expression >2.0\s(I)
_cod_data_source_file c2ce26442k.txt
_cod_data_source_block IRN10M
_cod_depositor_comments
;
The following automatic conversions were performed:

'_refine_ls_weighting_scheme' value 'calc ' changed to 'calc'
according to
/usr/data/users/saulius/automatic-downloads/retrospective/RSC/lib/dictionaries/cif_core.dic
dictionary named 'cif_core.dic' version 2.4.2 from 2011-04-26.

Automatic conversion script
Id: cif_fix_values 2281 2013-09-26 08:29:07Z andrius 
;
_cod_original_formula_sum 'C8 H7 Cu1 N3 O4'
_cod_database_code 7214717

loop_
_symmetry_equiv_pos_as_xyz
'x, y, z'
'-x, y+1/2, -z+1/2'
'-x, -y, -z'
'x, -y-1/2, z-1/2'

loop_
_atom_site_label
_atom_site_fract_x
_atom_site_fract_y
_atom_site_fract_z
_atom_site_U_iso_or_equiv
_atom_site_adp_type
_atom_site_occupancy
_atom_site_symmetry_multiplicity
_atom_site_calc_flag
_atom_site_refinement_flags
Cu1 0.08647(3) 0.17457(3) 0.23089(3) 0.01315(15) Uani 1 1 d .
O1 -0.08026(16) 0.72155(19) 0.07455(15) 0.0173(4) Uani 1 1 d .
O2 0.04483(18) 0.8053(2) -0.07585(16) 0.0228(4) Uani 1 1 d .
O3 -0.00340(16) 0.48654(17) 0.23672(16) 0.0168(4) Uani 1 1 d .
O4 0.17868(15) 0.35782(17) 0.20711(15) 0.0151(3) Uani 1 1 d .
N11 0.27357(18) 0.0590(2) 0.24380(18) 0.0156(4) Uani 1 1 d .
N12 0.3305(2) 0.1097(2) 0.0352(2) 0.0204(5) Uani 1 1 d .
N13 0.4703(2) -0.0407(2) 0.1647(2) 0.0206(5) Uani 1 1 d .
C1 0.0307(2) 0.7507(2) 0.0332(2) 0.0153(5) Uani 1 1 d .
C2 0.1982(2) 0.6112(2) 0.1901(2) 0.0149(5) Uani 1 1 d .
C3 0.1167(2) 0.4778(2) 0.2134(2) 0.0132(5) Uani 1 1 d .
C12 0.3582(2) 0.0418(2) 0.1497(2) 0.0158(5) Uani 1 1 d .
C14 0.4949(2) -0.1124(3) 0.2767(3) 0.0229(5) Uani 1 1 d .
C15 0.4124(2) -0.1062(3) 0.3763(3) 0.0239(6) Uani 1 1 d .
C16 0.3019(2) -0.0164(3) 0.3545(2) 0.0204(5) Uani 1 1 d .
C511 0.1614(2) 0.7244(3) 0.1150(2) 0.0160(5) Uani 1 1 d .
H2 0.2841 0.6146 0.2333 0.018 Uiso 1 1 calc R
H14 0.5717 -0.1699 0.2889 0.027 Uiso 1 1 calc R
H15 0.4303 -0.1594 0.4531 0.029 Uiso 1 1 calc R
H16 0.2446 -0.0079 0.4196 0.024 Uiso 1 1 calc R
H121 0.260(3) 0.151(3) 0.014(3) 0.023(8) Uiso 1 1 d .
H122 0.379(3) 0.095(3) -0.026(3) 0.025(7) Uiso 1 1 d .
H511 0.2252 0.7980 0.1123 0.019 Uiso 1 1 calc R

loop_
_atom_site_aniso_label
_atom_site_aniso_U_11
_atom_site_aniso_U_22
_atom_site_aniso_U_33
_atom_site_aniso_U_12
_atom_site_aniso_U_13
_atom_site_aniso_U_23
Cu1 0.0133(2) 0.0106(2) 0.0158(2) -0.00071(11) 0.00268(15) 0.00101(12)
O1 0.0169(8) 0.0213(9) 0.0137(8) -0.0001(7) 0.0023(6) 0.0010(6)
O2 0.0256(10) 0.0278(9) 0.0146(8) -0.0102(7) -0.0007(7) 0.0057(7)
O3 0.0140(8) 0.0128(8) 0.0244(9) -0.0002(6) 0.0061(6) -0.0004(6)
O4 0.0141(8) 0.0116(8) 0.0200(8) 0.0002(6) 0.0039(6) -0.0003(7)
N11 0.0150(9) 0.0134(9) 0.0186(10) 0.0002(8) 0.0032(7) -0.0005(8)
N12 0.0176(11) 0.0252(12) 0.0194(11) 0.0074(9) 0.0072(9) 0.0031(9)
N13 0.0156(10) 0.0195(11) 0.0274(11) 0.0027(8) 0.0056(8) 0.0007(9)
C1 0.0211(12) 0.0095(10) 0.0154(11) -0.0018(8) 0.0020(9) -0.0025(9)
C2 0.0140(11) 0.0139(12) 0.0168(11) -0.0014(9) 0.0014(9) -0.0034(9)
C3 0.0150(11) 0.0134(12) 0.0108(10) -0.0005(9) 0.0001(8) -0.0006(8)
C12 0.0132(11) 0.0132(11) 0.0211(12) -0.0022(9) 0.0027(9) -0.0029(9)
C14 0.0147(12) 0.0206(13) 0.0331(14) 0.0024(9) 0.0016(10) 0.0036(11)
C15 0.0227(13) 0.0257(14) 0.0228(13) 0.0022(10) -0.0003(10) 0.0076(11)
C16 0.0201(13) 0.0208(13) 0.0207(12) 0.0004(9) 0.0038(10) 0.0030(10)
C511 0.0169(12) 0.0147(12) 0.0169(11) -0.0040(9) 0.0047(9) -0.0035(9)

loop_
_atom_type_symbol
_atom_type_radius_bond
Cu 1.17
O 0.73
N 0.75
C 0.77
H 0.32

loop_
_geom_angle_atom_site_label_1
_geom_angle_atom_site_label_2
_geom_angle_atom_site_label_3
_geom_angle
_geom_angle_site_symmetry_1
_geom_angle_site_symmetry_3
O4 Cu1 O3 176.23(7) . 2_545
O4 Cu1 O2 96.07(7) . 3_565
O3 Cu1 O2 87.60(7) 2_545 3_565
O4 Cu1 O1 90.31(7) . 2_545
O3 Cu1 O1 87.76(7) 2_545 2_545
O2 Cu1 O1 133.27(7) 3_565 2_545
O4 Cu1 N11 90.34(7) . .
O3 Cu1 N11 86.76(7) 2_545 .
O2 Cu1 N11 127.17(7) 3_565 .
O1 Cu1 N11 98.92(7) 2_545 .
C1 O1 Cu1 119.25(14) . 2_555
C1 O2 Cu1 129.54(15) . 3_565
C3 O3 Cu1 121.60(14) . 2_555
C3 O4 Cu1 119.80(14) . .
C16 N11 C12 117.0(2) . .
C16 N11 Cu1 114.50(15) . .
C12 N11 Cu1 128.17(15) . .
C12 N12 H121 123(2) . .
C12 N12 H122 120(2) . .
H121 N12 H122 116(3) . .
C14 N13 C12 116.9(2) . .
O2 C1 O1 124.9(2) . .
O2 C1 C511 113.2(2) . .
O1 C1 C511 121.8(2) . .
C511 C2 C3 127.2(2) . .
C511 C2 H2 116.40 . .
C3 C2 H2 116.40 . .
O3 C3 O4 123.5(2) . .
O3 C3 C2 121.9(2) . .
O4 C3 C2 114.58(19) . .
N12 C12 N13 117.1(2) . .
N12 C12 N11 119.1(2) . .
N13 C12 N11 123.8(2) . .
N13 C14 C15 123.5(2) . .
N13 C14 H14 118.20 . .
C15 C14 H14 118.20 . .
C16 C15 C14 115.8(2) . .
C16 C15 H15 122.10 . .
C14 C15 H15 122.10 . .
N11 C16 C15 122.9(2) . .
N11 C16 H16 118.60 . .
C15 C16 H16 118.60 . .
C2 C511 C1 129.0(2) . .
C2 C511 H511 115.50 . .
C1 C511 H511 115.50 . .

loop_
_geom_bond_atom_site_label_1
_geom_bond_atom_site_label_2
_geom_bond_distance
_geom_bond_site_symmetry_2
Cu1 O4 1.9388(16) .
Cu1 O3 1.9512(16) 2_545
Cu1 O2 1.9728(18) 3_565
Cu1 O1 2.0562(16) 2_545
Cu1 N11 2.1462(19) .
O1 C1 1.260(3) .
O1 Cu1 2.0562(16) 2_555
O2 C1 1.250(3) .
O2 Cu1 1.9728(18) 3_565
O3 C3 1.256(3) .
O3 Cu1 1.9512(16) 2_555
O4 C3 1.264(3) .
N11 C16 1.337(3) .
N11 C12 1.361(3) .
N12 C12 1.335(3) .
N12 H121 0.81(3) .
N12 H122 0.85(3) .
N13 C14 1.328(3) .
N13 C12 1.350(3) .
C1 C511 1.505(3) .
C2 C511 1.320(3) .
C2 C3 1.500(3) .
C2 H2 0.9300 .
C14 C15 1.383(4) .
C14 H14 0.9300 .
C15 C16 1.379(3) .
C15 H15 0.9300 .
C16 H16 0.9300 .
C511 H511 0.9300 .

loop_
_geom_hbond_atom_site_label_D
_geom_hbond_atom_site_label_H
_geom_hbond_atom_site_label_A
_geom_hbond_distance_DH
_geom_hbond_distance_HA
_geom_hbond_distance_DA
_geom_hbond_angle_DHA
_geom_hbond_site_symmetry_A
N12 H122 N13 0.853 2.24(3) 3.077(4) 171(3) 3_655

loop_
_geom_torsion_atom_site_label_1
_geom_torsion_atom_site_label_2
_geom_torsion_atom_site_label_3
_geom_torsion_atom_site_label_4
_geom_torsion
_geom_torsion_site_symmetry_1
O3 Cu1 O4 C3 -129.2(9) 2_545
O2 Cu1 O4 C3 63.64(17) 3_565
O1 Cu1 O4 C3 -69.98(17) 2_545
N11 Cu1 O4 C3 -168.90(16) .
O4 Cu1 N11 C16 122.28(17) .
O3 Cu1 N11 C16 -55.31(17) 2_545
O2 Cu1 N11 C16 -139.83(16) 3_565
O1 Cu1 N11 C16 31.91(17) 2_545
O4 Cu1 N11 C12 -64.79(19) .
O3 Cu1 N11 C12 117.62(19) 2_545
O2 Cu1 N11 C12 33.1(2) 3_565
O1 Cu1 N11 C12 -155.16(19) 2_545
Cu1 O2 C1 O1 -14.5(4) 3_565
Cu1 O2 C1 C511 166.68(15) 3_565
Cu1 O1 C1 O2 -166.80(18) 2
Cu1 O1 C1 C511 12.0(3) 2
Cu1 O3 C3 O4 171.40(16) 2
Cu1 O3 C3 C2 -8.9(3) 2
Cu1 O4 C3 O3 1.2(3) .
Cu1 O4 C3 C2 -178.56(14) .
C511 C2 C3 O3 -45.5(3) .
C511 C2 C3 O4 134.3(2) .
C14 N13 C12 N12 -177.5(2) .
C14 N13 C12 N11 2.5(3) .
C16 N11 C12 N12 177.0(2) .
Cu1 N11 C12 N12 4.2(3) .
C16 N11 C12 N13 -3.0(3) .
Cu1 N11 C12 N13 -175.82(17) .
C12 N13 C14 C15 0.0(4) .
N13 C14 C15 C16 -1.7(4) .
C12 N11 C16 C15 1.1(3) .
Cu1 N11 C16 C15 174.9(2) .
C14 C15 C16 N11 1.1(4) .
C3 C2 C511 C1 -0.2(4) .
O2 C1 C511 C2 -139.1(2) .
O1 C1 C511 C2 42.0(4) .
